data_7235717
loop_
_publ_author_name
'Li, Jiang-Sheng'
'Xue, Yuan'
'Fu, Dong-Mei'
'Li, Dao-Lin'
'Li, Zhi-Wei'
'Liu, Wei-Dong'
'Pang, Huai-Lin'
'Zhang, Yue-Fei'
'Cao, Zhong'
'Zhang, Ling'

_publ_section_title
;
 Metal-free DDQ-mediated oxidative C--O coupling of acetalic sp3C--H bonds
 with carboxylic acids
;
_journal_issue 96
_journal_name_full 'RSC Adv.'
_journal_page_first 54039
_journal_paper_doi 10.1039/C4RA08627A
_journal_volume 4
_journal_year 2014
_chemical_formula_sum 'C16 H12 Cl2 O4'
_chemical_formula_weight 339.16
_space_group_IT_number 2
_space_group_name_Hall '-P 1'
_space_group_name_H-M_alt 'P -1'
_symmetry_cell_setting triclinic
_symmetry_space_group_name_H-M 'P -1'
_atom_sites_solution_hydrogens geom
_atom_sites_solution_primary direct
_atom_sites_solution_secondary difmap
_audit_creation_method SHELXL-97
_cell_angle_alpha 104.35(3)
_cell_angle_beta 97.85(3)
_cell_angle_gamma 92.83(3)
_cell_formula_units_Z 2
_cell_length_a 7.7369(15)
_cell_length_b 7.9449(16)
_cell_length_c 12.788(3)
_cell_measurement_reflns_used 2241
_cell_measurement_temperature 173(2)
_cell_measurement_theta_max 29.1664
_cell_measurement_theta_min 1.6635
_cell_volume 751.6(3)
_computing_cell_refinement crystalclear
_computing_data_collection crystalclear
_computing_data_reduction crystalclear
_computing_molecular_graphics 'Bruker SHELXTL'
_computing_publication_material 'Bruker SHELXTL'
_computing_structure_refinement 'SHELXL-97 (Sheldrick, 1997)'
_computing_structure_solution 'SHELXS-97 (Sheldrick, 1990)'
_diffrn_ambient_temperature 173(2)
_diffrn_measured_fraction_theta_full 0.968
_diffrn_measured_fraction_theta_max 0.968
_diffrn_measurement_device_type 'rigaku saturn'
_diffrn_measurement_method '\w scans'
_diffrn_radiation_monochromator confocal
_diffrn_radiation_source 'rotating anode'
_diffrn_radiation_type MoK\a
_diffrn_radiation_wavelength 0.71073
_diffrn_reflns_av_R_equivalents 0.0349
_diffrn_reflns_av_sigmaI/netI 0.0535
_diffrn_reflns_limit_h_max 10
_diffrn_reflns_limit_h_min -10
_diffrn_reflns_limit_k_max 10
_diffrn_reflns_limit_k_min -10
_diffrn_reflns_limit_l_max 17
_diffrn_reflns_limit_l_min -17
_diffrn_reflns_number 10081
_diffrn_reflns_theta_full 29.20
_diffrn_reflns_theta_max 29.20
_diffrn_reflns_theta_min 1.66
_diffrn_standards_decay_% 0
_diffrn_standards_interval_count 0
_diffrn_standards_interval_time 0
_diffrn_standards_number 0
_exptl_absorpt_coefficient_mu 0.446
_exptl_absorpt_correction_T_max 0.9484
_exptl_absorpt_correction_T_min 0.9160
_exptl_absorpt_correction_type multi-scan
_exptl_absorpt_process_details crystalclear
_exptl_crystal_density_diffrn 1.499
_exptl_crystal_density_method 'not measured'
_exptl_crystal_F_000 348
_exptl_crystal_size_max 0.20
_exptl_crystal_size_mid 0.18
_exptl_crystal_size_min 0.12
_refine_diff_density_max 0.264
_refine_diff_density_min -0.328
_refine_diff_density_rms 0.061
_refine_ls_extinction_coef 0.043(5)
_refine_ls_extinction_expression Fc^*^=kFc[1+0.001xFc^2^\l^3^/sin(2\q)]^-1/4^
_refine_ls_extinction_method SHELXL
_refine_ls_goodness_of_fit_ref 1.010
_refine_ls_hydrogen_treatment constr
_refine_ls_matrix_type full
_refine_ls_number_parameters 200
_refine_ls_number_reflns 3946
_refine_ls_number_restraints 0
_refine_ls_restrained_S_all 1.010
_refine_ls_R_factor_all 0.0764
_refine_ls_R_factor_gt 0.0445
_refine_ls_shift/su_max 0.005
_refine_ls_shift/su_mean 0.001
_refine_ls_structure_factor_coef Fsqd
_refine_ls_weighting_details 'calc w=1/[\s^2^(Fo^2^)+(0.0524P)^2^+0.0000P] where P=(Fo^2^+2Fc^2^)/3'
_refine_ls_weighting_scheme calc
_refine_ls_wR_factor_gt 0.0917
_refine_ls_wR_factor_ref 0.1075
_reflns_number_gt 2477
_reflns_number_total 3946
_reflns_threshold_expression >2sigma(I)
_cod_data_source_file c4ra08627a2.cif
_cod_data_source_block r131217f1
_cod_depositor_comments
;
The following automatic conversions were performed:

data item '_exptl_absorpt_correction_type' value 'MULTI-SCAN' was
changed to 'multi-scan' in accordance with the
/home/saulius/struct/COD-crude-data/automatic-downloads/DataCite-retrospective/RSC/depositions/lib/dictionaries/cif_core.dic
dictionary named 'cif_core.dic' version 2.4.2 last updated on
2011-04-26.

data item '_refine_ls_hydrogen_treatment' value 'CONSTR' was changed
to 'constr' in accordance with the
/home/saulius/struct/COD-crude-data/automatic-downloads/DataCite-retrospective/RSC/depositions/lib/dictionaries/cif_core.dic
dictionary named 'cif_core.dic' version 2.4.2 last updated on
2011-04-26.

data item '_symmetry_cell_setting' value 'Triclinic' was changed to
'triclinic' in accordance with the
/home/saulius/struct/COD-crude-data/automatic-downloads/DataCite-retrospective/RSC/depositions/lib/dictionaries/cif_core.dic
dictionary named 'cif_core.dic' version 2.4.2 last updated on
2011-04-26.

Automatic conversion script
Id: cif_fix_values 6909 2019-04-08 15:41:33Z antanas 
;
_cod_original_sg_symbol_H-M P-1
_cod_database_code 7235717

loop_
_symmetry_equiv_pos_as_xyz
'x, y, z'
'-x, -y, -z'

loop_
_atom_site_label
_atom_site_type_symbol
_atom_site_fract_x
_atom_site_fract_y
_atom_site_fract_z
_atom_site_U_iso_or_equiv
_atom_site_adp_type
_atom_site_occupancy
_atom_site_symmetry_multiplicity
_atom_site_calc_flag
_atom_site_refinement_flags
Cl1 Cl -0.45583(6) 0.45292(7) -0.20333(4) 0.04867(18) Uani 1 1 d .
Cl2 Cl 0.15218(7) 1.16679(7) 0.69569(4) 0.04430(17) Uani 1 1 d .
O1 O 0.36164(16) 0.81860(19) -0.00702(11) 0.0471(4) Uani 1 1 d .
O2 O 0.22296(15) 0.92717(17) 0.13423(9) 0.0330(3) Uani 1 1 d .
O3 O 0.31129(16) 1.00195(15) 0.36396(10) 0.0336(3) Uani 1 1 d .
O4 O 0.2795(2) 1.22204(17) 0.50319(12) 0.0557(4) Uani 1 1 d .
C1 C 0.0520(2) 0.6094(2) -0.11834(14) 0.0332(4) Uani 1 1 d .
H1 H 0.1576 0.5825 -0.1466 0.040 Uiso 1 1 calc R
C2 C -0.1052(2) 0.5199(2) -0.17396(15) 0.0366(4) Uani 1 1 d .
H2 H -0.1083 0.4315 -0.2398 0.044 Uiso 1 1 calc R
C3 C -0.2574(2) 0.5616(2) -0.13179(15) 0.0314(4) Uani 1 1 d .
C4 C -0.2558(2) 0.6869(2) -0.03593(15) 0.0326(4) Uani 1 1 d .
H4 H -0.3616 0.7127 -0.0077 0.039 Uiso 1 1 calc R
C5 C -0.0978(2) 0.7752(2) 0.01907(14) 0.0303(4) Uani 1 1 d .
H5 H -0.0952 0.8621 0.0855 0.036 Uiso 1 1 calc R
C6 C 0.0572(2) 0.7377(2) -0.02217(13) 0.0266(4) Uani 1 1 d .
C7 C 0.2293(2) 0.8294(2) 0.03348(15) 0.0307(4) Uani 1 1 d .
C8 C 0.3873(2) 1.0202(2) 0.19376(14) 0.0328(4) Uani 1 1 d .
H8A H 0.4341 1.0982 0.1528 0.039 Uiso 1 1 calc R
H8B H 0.4748 0.9369 0.2047 0.039 Uiso 1 1 calc R
C9 C 0.3497(2) 1.1241(2) 0.30124(15) 0.0324(4) Uani 1 1 d .
H9A H 0.4523 1.2058 0.3400 0.039 Uiso 1 1 calc R
H9B H 0.2483 1.1925 0.2904 0.039 Uiso 1 1 calc R
C10 C 0.2786(2) 1.0694(2) 0.46487(14) 0.0287(4) Uani 1 1 d .
C11 C 0.2441(2) 0.9289(2) 0.52065(14) 0.0263(4) Uani 1 1 d .
C12 C 0.2710(2) 0.7576(2) 0.46958(15) 0.0327(4) Uani 1 1 d .
H12 H 0.3129 0.7336 0.4014 0.039 Uiso 1 1 calc R
C13 C 0.2380(3) 0.6225(2) 0.51609(17) 0.0416(5) Uani 1 1 d .
H13 H 0.2566 0.5066 0.4800 0.050 Uiso 1 1 calc R
C14 C 0.1778(3) 0.6565(3) 0.61518(17) 0.0452(5) Uani 1 1 d .
H14 H 0.1531 0.5634 0.6468 0.054 Uiso 1 1 calc R
C15 C 0.1534(2) 0.8237(3) 0.66847(16) 0.0406(5) Uani 1 1 d .
H15 H 0.1143 0.8465 0.7375 0.049 Uiso 1 1 calc R
C16 C 0.1857(2) 0.9600(2) 0.62160(14) 0.0307(4) Uani 1 1 d .

loop_
_atom_site_aniso_label
_atom_site_aniso_U_11
_atom_site_aniso_U_22
_atom_site_aniso_U_33
_atom_site_aniso_U_23
_atom_site_aniso_U_13
_atom_site_aniso_U_12
Cl1 0.0338(3) 0.0461(3) 0.0559(4) -0.0003(3) -0.0026(2) 0.0011(2)
Cl2 0.0489(3) 0.0443(3) 0.0382(3) 0.0026(2) 0.0139(2) 0.0104(2)
O1 0.0291(7) 0.0635(10) 0.0456(8) 0.0035(7) 0.0148(6) 0.0022(7)
O2 0.0257(6) 0.0469(8) 0.0251(6) 0.0082(6) 0.0030(5) 0.0000(5)
O3 0.0480(8) 0.0257(7) 0.0271(7) 0.0080(5) 0.0058(6) -0.0024(6)
O4 0.0994(13) 0.0228(7) 0.0519(9) 0.0108(7) 0.0315(9) 0.0104(7)
C1 0.0309(10) 0.0400(11) 0.0304(10) 0.0084(8) 0.0089(8) 0.0102(8)
C2 0.0383(11) 0.0363(10) 0.0324(10) 0.0024(8) 0.0050(8) 0.0102(8)
C3 0.0273(9) 0.0322(10) 0.0346(10) 0.0109(8) -0.0005(7) 0.0035(7)
C4 0.0271(9) 0.0402(11) 0.0337(10) 0.0121(9) 0.0088(7) 0.0074(8)
C5 0.0296(9) 0.0359(10) 0.0259(9) 0.0074(8) 0.0061(7) 0.0064(8)
C6 0.0261(9) 0.0327(9) 0.0247(9) 0.0123(8) 0.0061(7) 0.0072(7)
C7 0.0283(9) 0.0383(10) 0.0292(9) 0.0135(8) 0.0066(7) 0.0071(8)
C8 0.0250(9) 0.0411(11) 0.0327(10) 0.0129(9) 0.0007(7) -0.0012(8)
C9 0.0345(10) 0.0333(10) 0.0320(10) 0.0164(8) 0.0008(8) -0.0014(8)
C10 0.0301(9) 0.0259(9) 0.0289(9) 0.0066(8) 0.0011(7) 0.0022(7)
C11 0.0263(9) 0.0251(9) 0.0249(9) 0.0067(7) -0.0031(7) -0.0027(7)
C12 0.0416(11) 0.0252(9) 0.0282(9) 0.0051(8) -0.0004(8) -0.0009(8)
C13 0.0556(13) 0.0238(9) 0.0413(12) 0.0087(9) -0.0051(10) -0.0041(9)
C14 0.0528(13) 0.0401(12) 0.0448(12) 0.0222(10) -0.0002(10) -0.0129(10)
C15 0.0393(11) 0.0493(13) 0.0347(11) 0.0161(10) 0.0051(9) -0.0066(9)
C16 0.0272(9) 0.0341(10) 0.0290(9) 0.0069(8) 0.0008(7) 0.0011(7)

loop_
_atom_type_symbol
_atom_type_description
_atom_type_scat_dispersion_real
_atom_type_scat_dispersion_imag
_atom_type_scat_source
C C 0.0033 0.0016 'International Tables Vol C Tables 4.2.6.8 and 6.1.1.4'
H H 0.0000 0.0000 'International Tables Vol C Tables 4.2.6.8 and 6.1.1.4'
O O 0.0106 0.0060 'International Tables Vol C Tables 4.2.6.8 and 6.1.1.4'
Cl Cl 0.1484 0.1585 'International Tables Vol C Tables 4.2.6.8 and 6.1.1.4'

loop_
_geom_angle_atom_site_label_1
_geom_angle_atom_site_label_2
_geom_angle_atom_site_label_3
_geom_angle
C7 O2 C8 115.79(13)
C10 O3 C9 116.81(13)
C6 C1 C2 120.78(17)
C6 C1 H1 119.6
C2 C1 H1 119.6
C3 C2 C1 118.72(17)
C3 C2 H2 120.6
C1 C2 H2 120.6
C4 C3 C2 121.70(17)
C4 C3 Cl1 119.50(14)
C2 C3 Cl1 118.79(15)
C3 C4 C5 119.02(16)
C3 C4 H4 120.5
C5 C4 H4 120.5
C4 C5 C6 120.55(17)
C4 C5 H5 119.7
C6 C5 H5 119.7
C1 C6 C5 119.22(16)
C1 C6 C7 118.30(16)
C5 C6 C7 122.48(16)
O1 C7 O2 123.01(17)
O1 C7 C6 124.17(17)
O2 C7 C6 112.82(15)
O2 C8 C9 106.89(14)
O2 C8 H8A 110.3
C9 C8 H8A 110.3
O2 C8 H8B 110.3
C9 C8 H8B 110.3
H8A C8 H8B 108.6
O3 C9 C8 107.25(14)
O3 C9 H9A 110.3
C8 C9 H9A 110.3
O3 C9 H9B 110.3
C8 C9 H9B 110.3
H9A C9 H9B 108.5
O4 C10 O3 122.76(16)
O4 C10 C11 126.18(17)
O3 C10 C11 111.06(14)
C16 C11 C12 117.82(16)
C16 C11 C10 123.36(16)
C12 C11 C10 118.82(16)
C13 C12 C11 121.33(18)
C13 C12 H12 119.3
C11 C12 H12 119.3
C14 C13 C12 119.64(19)
C14 C13 H13 120.2
C12 C13 H13 120.2
C15 C14 C13 120.47(19)
C15 C14 H14 119.8
C13 C14 H14 119.8
C14 C15 C16 120.02(19)
C14 C15 H15 120.0
C16 C15 H15 120.0
C15 C16 C11 120.70(17)
C15 C16 Cl2 116.54(15)
C11 C16 Cl2 122.75(14)

loop_
_geom_bond_atom_site_label_1
_geom_bond_atom_site_label_2
_geom_bond_distance
Cl1 C3 1.7417(19)
Cl2 C16 1.7328(19)
O1 C7 1.207(2)
O2 C7 1.338(2)
O2 C8 1.451(2)
O3 C10 1.333(2)
O3 C9 1.448(2)
O4 C10 1.190(2)
C1 C6 1.384(3)
C1 C2 1.385(3)
C1 H1 0.9500
C2 C3 1.383(2)
C2 H2 0.9500
C3 C4 1.373(3)
C4 C5 1.385(2)
C4 H4 0.9500
C5 C6 1.391(2)
C5 H5 0.9500
C6 C7 1.483(2)
C8 C9 1.492(3)
C8 H8A 0.9900
C8 H8B 0.9900
C9 H9A 0.9900
C9 H9B 0.9900
C10 C11 1.497(2)
C11 C16 1.394(2)
C11 C12 1.395(2)
C12 C13 1.379(3)
C12 H12 0.9500
C13 C14 1.378(3)
C13 H13 0.9500
C14 C15 1.370(3)
C14 H14 0.9500
C15 C16 1.389(3)
C15 H15 0.9500

loop_
_geom_torsion_atom_site_label_1
_geom_torsion_atom_site_label_2
_geom_torsion_atom_site_label_3
_geom_torsion_atom_site_label_4
_geom_torsion
C6 C1 C2 C3 0.3(3)
C1 C2 C3 C4 -1.0(3)
C1 C2 C3 Cl1 178.44(14)
C2 C3 C4 C5 0.9(3)
Cl1 C3 C4 C5 -178.61(13)
C3 C4 C5 C6 0.1(3)
C2 C1 C6 C5 0.6(3)
C2 C1 C6 C7 -179.83(16)
C4 C5 C6 C1 -0.8(3)
C4 C5 C6 C7 179.67(16)
C8 O2 C7 O1 -0.5(3)
C8 O2 C7 C6 179.76(14)
C1 C6 C7 O1 11.5(3)
C5 C6 C7 O1 -168.94(18)
C1 C6 C7 O2 -168.81(15)
C5 C6 C7 O2 10.8(2)
C7 O2 C8 C9 178.25(14)
C10 O3 C9 C8 178.17(14)
O2 C8 C9 O3 69.70(17)
C9 O3 C10 O4 0.3(3)
C9 O3 C10 C11 -179.06(14)
O4 C10 C11 C16 8.7(3)
O3 C10 C11 C16 -172.04(15)
O4 C10 C11 C12 -171.48(19)
O3 C10 C11 C12 7.8(2)
C16 C11 C12 C13 1.2(3)
C10 C11 C12 C13 -178.67(16)
C11 C12 C13 C14 -0.2(3)
C12 C13 C14 C15 -1.1(3)
C13 C14 C15 C16 1.4(3)
C14 C15 C16 C11 -0.4(3)
C14 C15 C16 Cl2 -179.65(15)
C12 C11 C16 C15 -0.9(3)
C10 C11 C16 C15 178.96(16)
C12 C11 C16 Cl2 178.35(13)
C10 C11 C16 Cl2 -1.8(2)
